data_7014794
loop_
_publ_author_name
'Darwish, Wael'
'Seikel, Elisabeth'
'Harms, Klaus'
'Burghaus, Olaf'
'Sundermeyer, J\"org'

_publ_section_title
;
 Synthetic, spectroscopic, and structural studies on organoimido
 molybdenum, tungsten, and rhenium phthalocyanines.
;
_journal_issue 5
_journal_name_full 'Dalton transactions (Cambridge, England : 2003)'
_journal_page_first 1183
_journal_page_last 1188
_journal_paper_doi 10.1039/c0dt01166e
_journal_volume 40
_journal_year 2011
_chemical_formula_moiety 'C36 H25 Cl Mo N9, 7(H2 O)'
_chemical_formula_sum 'C36 H39 Cl Mo N9 O7'
_chemical_formula_weight 841.15
_chemical_name_systematic ?
_space_group_IT_number 85
_symmetry_cell_setting tetragonal
_symmetry_space_group_name_Hall '-P 4a'
_symmetry_space_group_name_H-M 'P 4/n :2'
_atom_sites_solution_hydrogens geom
_atom_sites_solution_primary direct
_atom_sites_solution_secondary difmap
_audit_creation_method SHELXL-97
_cell_angle_alpha 90.00
_cell_angle_beta 90.00
_cell_angle_gamma 90.00
_cell_formula_units_Z 2
_cell_length_a 13.8148(12)
_cell_length_b 13.8148(12)
_cell_length_c 10.0926(9)
_cell_measurement_reflns_used 8979
_cell_measurement_temperature 100(2)
_cell_measurement_theta_max 25.96
_cell_measurement_theta_min 1.47
_cell_volume 1926.2(3)
_computing_cell_refinement 'STOE X-AREA'
_computing_data_collection 'STOE X-AREA'
_computing_data_reduction 'STOE X-AREA'
_computing_molecular_graphics 'DIAMOND 3.2 (Crystal Impact)'
_computing_publication_material 'WinGX publication routines (Farrugia, 1999)'
_computing_structure_refinement 'SHELXL-97 (Sheldrick, 2008)'
_computing_structure_solution 'SIR92 (Giacovazzo et al, 1993)'
_diffrn_ambient_temperature 100(2)
_diffrn_measured_fraction_theta_full 0.998
_diffrn_measured_fraction_theta_max 0.998
_diffrn_measurement_device_type 'STOE IPDS2'
_diffrn_radiation_monochromator graphite
_diffrn_radiation_source 'fine-focus sealed tube'
_diffrn_radiation_type MoK\a
_diffrn_radiation_wavelength 0.71073
_diffrn_reflns_av_R_equivalents 0.0865
_diffrn_reflns_av_sigmaI/netI 0.0492
_diffrn_reflns_limit_h_max 16
_diffrn_reflns_limit_h_min -16
_diffrn_reflns_limit_k_max 16
_diffrn_reflns_limit_k_min -16
_diffrn_reflns_limit_l_max 11
_diffrn_reflns_limit_l_min -11
_diffrn_reflns_number 12104
_diffrn_reflns_theta_full 24.99
_diffrn_reflns_theta_max 24.99
_diffrn_reflns_theta_min 2.08
_exptl_absorpt_coefficient_mu 0.469
_exptl_absorpt_correction_T_max 0.9836
_exptl_absorpt_correction_T_min 0.9432
_exptl_absorpt_correction_type multi-scan
_exptl_absorpt_process_details
;
[c.f. r.h. blessing, acta cryst. (1995), a51, 33-38]

;
_exptl_crystal_colour 'dark green'
_exptl_crystal_density_diffrn 1.450
_exptl_crystal_density_method 'not measured'
_exptl_crystal_description plate
_exptl_crystal_F_000 866
_exptl_crystal_size_max 0.18
_exptl_crystal_size_mid 0.15
_exptl_crystal_size_min 0.01
_refine_diff_density_max 0.672
_refine_diff_density_min -0.506
_refine_diff_density_rms 0.064
_refine_ls_extinction_method none
_refine_ls_goodness_of_fit_ref 1.100
_refine_ls_hydrogen_treatment noref
_refine_ls_matrix_type full
_refine_ls_number_parameters 151
_refine_ls_number_reflns 1702
_refine_ls_number_restraints 26
_refine_ls_restrained_S_all 1.099
_refine_ls_R_factor_all 0.0672
_refine_ls_R_factor_gt 0.0497
_refine_ls_shift/su_max 0.000
_refine_ls_shift/su_mean 0.000
_refine_ls_structure_factor_coef Fsqd
_refine_ls_weighting_details 'calc w=1/[\s^2^(Fo^2^)+(0.0387P)^2^+1.4570P] where P=(Fo^2^+2Fc^2^)/3'
_refine_ls_weighting_scheme calc
_refine_ls_wR_factor_gt 0.0930
_refine_ls_wR_factor_ref 0.0978
_reflns_number_gt 1424
_reflns_number_total 1702
_reflns_threshold_expression >2\s(I)
_cod_data_source_file C0DT01166E.TXT
_cod_data_source_block 1
_cod_original_sg_symbol_H-M 'P 4/n'
_cod_database_code 7014794

loop_
_symmetry_equiv_pos_as_xyz
'x, y, z'
'-x+1/2, -y+1/2, z'
'-y+1/2, x, z'
'y, -x+1/2, z'
'-x, -y, -z'
'x-1/2, y-1/2, -z'
'y-1/2, -x, -z'
'-y, x-1/2, -z'

loop_
_atom_site_label
_atom_site_type_symbol
_atom_site_fract_x
_atom_site_fract_y
_atom_site_fract_z
_atom_site_U_iso_or_equiv
_atom_site_adp_type
_atom_site_occupancy
_atom_site_symmetry_multiplicity
_atom_site_calc_flag
_atom_site_refinement_flags
_atom_site_disorder_assembly
_atom_site_disorder_group
Mo1 Mo 0.2500 0.2500 0.77005(7) 0.0299(2) Uani 1 4 d S . .
Cl1 Cl 0.2500 0.2500 1.0276(2) 0.0399(5) Uani 1 4 d S . .
N1 N 0.3161(2) 0.3813(2) 0.8003(3) 0.0360(8) Uani 1 1 d . . .
C2 C 0.4148(3) 0.3954(3) 0.8104(4) 0.0359(9) Uani 1 1 d . . .
C3 C 0.4321(3) 0.4992(3) 0.8256(4) 0.0370(9) Uani 1 1 d . . .
C4 C 0.5164(3) 0.5534(3) 0.8403(4) 0.0441(10) Uani 1 1 d . . .
H4 H 0.5783 0.5234 0.8400 0.053 Uiso 1 1 calc R . .
C5 C 0.5066(3) 0.6529(3) 0.8556(4) 0.0472(11) Uani 1 1 d . . .
H5 H 0.5630 0.6916 0.8667 0.057 Uiso 1 1 calc R . .
C6 C 0.4157(3) 0.6974(3) 0.8548(5) 0.0501(12) Uani 1 1 d . . .
H6 H 0.4115 0.7657 0.8638 0.060 Uiso 1 1 calc R . .
C7 C 0.3317(3) 0.6437(3) 0.8414(5) 0.0456(10) Uani 1 1 d . . .
H7 H 0.2700 0.6739 0.8425 0.055 Uiso 1 1 calc R . .
C8 C 0.3407(3) 0.5438(3) 0.8260(4) 0.0369(9) Uani 1 1 d . . .
C9 C 0.2685(3) 0.4683(3) 0.8110(4) 0.0362(9) Uani 1 1 d . . .
N10 N 0.4836(2) 0.3273(2) 0.8133(3) 0.0375(8) Uani 1 1 d . . .
N11 N 0.2500 0.2500 0.6013(7) 0.0422(15) Uani 1 4 d S . .
C10 C 0.245(2) 0.2201(12) 0.4664(14) 0.089(11) Uani 0.25 1 d PG A -1
C11 C 0.187(2) 0.2918(18) 0.380(5) 0.131(15) Uiso 0.25 1 d PG A -1
H20D H 0.2141 0.3571 0.3913 0.196 Uiso 0.25 1 calc PR A -1
H20E H 0.1193 0.2916 0.4081 0.196 Uiso 0.25 1 calc PR A -1
H20F H 0.1919 0.2726 0.2872 0.196 Uiso 0.25 1 calc PR A -1
C12 C 0.3470(15) 0.215(2) 0.405(4) 0.091(9) Uiso 0.25 1 d PG A -1
H20A H 0.3868 0.1695 0.4570 0.137 Uiso 0.25 1 calc PR A -1
H20B H 0.3768 0.2789 0.4068 0.137 Uiso 0.25 1 calc PR A -1
H20C H 0.3423 0.1917 0.3138 0.137 Uiso 0.25 1 calc PR A -1
C13 C 0.1986(13) 0.1203(13) 0.444(3) 0.065(6) Uiso 0.25 1 d PG A -1
H20G H 0.2328 0.0715 0.4965 0.097 Uiso 0.25 1 calc PR A -1
H20H H 0.2030 0.1033 0.3496 0.097 Uiso 0.25 1 calc PR A -1
H20I H 0.1304 0.1223 0.4704 0.097 Uiso 0.25 1 calc PR A -1
O1 O 0.293(4) 0.755(9) 0.497(9) 0.19(3) Uani 0.25 1 d PDU B -2
O2 O 0.156(5) 0.638(6) 0.511(3) 0.30(2) Uani 0.50 1 d PDU C -3
O3 O 0.112(4) 0.755(6) 0.497(3) 0.27(2) Uani 0.50 1 d PDU D -4
O4 O 0.121(2) 0.947(2) 0.4799(16) 0.242(11) Uani 0.50 1 d PU E -5

loop_
_atom_site_aniso_label
_atom_site_aniso_U_11
_atom_site_aniso_U_22
_atom_site_aniso_U_33
_atom_site_aniso_U_23
_atom_site_aniso_U_13
_atom_site_aniso_U_12
Mo1 0.0266(2) 0.0266(2) 0.0366(4) 0.000 0.000 0.000
Cl1 0.0381(7) 0.0381(7) 0.0436(13) 0.000 0.000 0.000
N1 0.0298(16) 0.0336(16) 0.044(2) 0.0022(14) 0.0006(13) 0.0001(12)
C2 0.0313(18) 0.0338(19) 0.043(3) 0.0031(16) 0.0016(16) -0.0033(14)
C3 0.034(2) 0.0317(19) 0.046(2) 0.0034(17) 0.0008(17) -0.0033(15)
C4 0.036(2) 0.044(2) 0.052(3) 0.0029(19) 0.0003(18) -0.0044(18)
C5 0.049(2) 0.039(2) 0.054(3) -0.0004(18) 0.0009(19) -0.0144(19)
C6 0.052(3) 0.031(2) 0.067(4) -0.0026(19) 0.004(2) -0.0070(18)
C7 0.045(2) 0.031(2) 0.061(3) 0.0008(18) 0.004(2) -0.0027(17)
C8 0.036(2) 0.0287(18) 0.046(2) 0.0019(16) -0.0006(17) -0.0035(15)
C9 0.0361(19) 0.0272(18) 0.045(3) 0.0024(15) 0.0000(16) 0.0011(14)
N10 0.0296(16) 0.0327(16) 0.050(2) 0.0010(14) 0.0035(14) 0.0000(12)
N11 0.049(2) 0.049(2) 0.028(4) 0.000 0.000 0.000
C10 0.14(3) 0.048(13) 0.080(14) -0.041(12) 0.07(3) -0.039(15)
O1 0.27(7) 0.23(4) 0.079(18) 0.01(2) 0.05(5) -0.04(7)
O2 0.35(5) 0.47(8) 0.098(18) 0.02(2) -0.05(3) -0.06(6)
O3 0.43(5) 0.33(5) 0.047(10) -0.025(19) 0.00(2) -0.05(5)
O4 0.31(3) 0.37(3) 0.047(8) -0.027(15) 0.007(11) 0.04(3)

loop_
_atom_type_symbol
_atom_type_description
_atom_type_scat_dispersion_real
_atom_type_scat_dispersion_imag
_atom_type_scat_source
C C 0.0033 0.0016 'International Tables Vol C Tables 4.2.6.8 and 6.1.1.4'
H H 0.0000 0.0000 'International Tables Vol C Tables 4.2.6.8 and 6.1.1.4'
N N 0.0061 0.0033 'International Tables Vol C Tables 4.2.6.8 and 6.1.1.4'
O O 0.0106 0.0060 'International Tables Vol C Tables 4.2.6.8 and 6.1.1.4'
Cl Cl 0.1484 0.1585 'International Tables Vol C Tables 4.2.6.8 and 6.1.1.4'
Mo Mo -1.6832 0.6857 'International Tables Vol C Tables 4.2.6.8 and 6.1.1.4'

loop_
_geom_angle_atom_site_label_1
_geom_angle_atom_site_label_2
_geom_angle_atom_site_label_3
_geom_angle
_geom_angle_site_symmetry_1
_geom_angle_site_symmetry_3
_geom_angle_publ_flag
N11 Mo1 N1 98.55(9) . . ?
N11 Mo1 N1 98.55(9) . 3 ?
N1 Mo1 N1 88.73(3) . 3 ?
N11 Mo1 N1 98.55(9) . 2 ?
N1 Mo1 N1 162.90(19) . 2 ?
N1 Mo1 N1 88.73(3) 3 2 ?
N11 Mo1 N1 98.55(9) . 4 ?
N1 Mo1 N1 88.73(3) . 4 ?
N1 Mo1 N1 162.90(19) 3 4 ?
N1 Mo1 N1 88.73(3) 2 4 ?
N11 Mo1 Cl1 180.000(1) . . ?
N1 Mo1 Cl1 81.45(9) . . ?
N1 Mo1 Cl1 81.45(9) 3 . ?
N1 Mo1 Cl1 81.45(9) 2 . ?
N1 Mo1 Cl1 81.45(9) 4 . ?
C9 N1 C2 110.1(3) . . ?
C9 N1 Mo1 124.9(2) . . ?
C2 N1 Mo1 125.0(2) . . ?
N10 C2 N1 127.2(3) . . ?
N10 C2 C3 124.8(3) . . ?
N1 C2 C3 107.9(3) . . ?
C4 C3 C8 121.1(4) . . ?
C4 C3 C2 132.5(4) . . ?
C8 C3 C2 106.4(3) . . ?
C5 C4 C3 117.5(4) . . ?
C5 C4 H4 121.2 . . ?
C3 C4 H4 121.2 . . ?
C4 C5 C6 121.4(4) . . ?
C4 C5 H5 119.3 . . ?
C6 C5 H5 119.3 . . ?
C7 C6 C5 121.2(4) . . ?
C7 C6 H6 119.4 . . ?
C5 C6 H6 119.4 . . ?
C6 C7 C8 117.9(4) . . ?
C6 C7 H7 121.1 . . ?
C8 C7 H7 121.1 . . ?
C7 C8 C3 120.9(4) . . ?
C7 C8 C9 131.5(4) . . ?
C3 C8 C9 107.6(3) . . ?
N10 C9 N1 127.7(3) 3 . ?
N10 C9 C8 124.3(3) 3 . ?
N1 C9 C8 108.0(3) . . ?
C2 N10 C9 125.6(3) . 4 ?
C10 N11 Mo1 162.9(7) 4 . ?
C10 N11 Mo1 162.9(7) . . ?
C10 N11 Mo1 162.9(7) 3 . ?
C10 N11 Mo1 162.9(7) 2 . ?
N11 C10 C13 115.0(13) . . ?
N11 C10 C12 111(3) . . ?
C13 C10 C12 106.1 . . ?
N11 C10 C11 112(2) . . ?
C13 C10 C11 106.1 . . ?
C12 C10 C11 106.3 . . ?
C10 C11 H20D 109.5 . . ?
C10 C11 H20E 109.5 . . ?
H20D C11 H20E 109.5 . . ?
C10 C11 H20F 109.5 . . ?
H20D C11 H20F 109.5 . . ?
H20E C11 H20F 109.5 . . ?
C10 C12 H20A 109.5 . . ?
C10 C12 H20B 109.5 . . ?
H20A C12 H20B 109.5 . . ?
C10 C12 H20C 109.5 . . ?
H20A C12 H20C 109.5 . . ?
H20B C12 H20C 109.5 . . ?
C10 C13 H20G 109.5 . . ?
C10 C13 H20H 109.5 . . ?
H20G C13 H20H 109.5 . . ?
C10 C13 H20I 109.5 . . ?
H20G C13 H20I 109.5 . . ?
H20H C13 H20I 109.5 . . ?

loop_
_geom_bond_atom_site_label_1
_geom_bond_atom_site_label_2
_geom_bond_distance
_geom_bond_site_symmetry_2
_geom_bond_publ_flag
Mo1 N11 1.704(7) . ?
Mo1 N1 2.054(3) . ?
Mo1 N1 2.054(3) 3 ?
Mo1 N1 2.054(3) 2 ?
Mo1 N1 2.054(3) 4 ?
Mo1 Cl1 2.600(2) . ?
N1 C9 1.374(5) . ?
N1 C2 1.381(5) . ?
C2 N10 1.338(5) . ?
C2 C3 1.463(5) . ?
C3 C4 1.392(5) . ?
C3 C8 1.406(5) . ?
C4 C5 1.390(6) . ?
C4 H4 0.9500 . ?
C5 C6 1.398(6) . ?
C5 H5 0.9500 . ?
C6 C7 1.384(6) . ?
C6 H6 0.9500 . ?
C7 C8 1.394(5) . ?
C7 H7 0.9500 . ?
C8 C9 1.451(5) . ?
C9 N10 1.340(5) 3 ?
N10 C9 1.340(5) 4 ?
N11 C10 1.424(15) 4 ?
N11 C10 1.424(15) . ?
N11 C10 1.424(15) 3 ?
N11 C10 1.424(15) 2 ?
C10 C13 1.5389 . ?
C10 C12 1.5392 . ?
C10 C11 1.5396 . ?
C11 H20D 0.9800 . ?
C11 H20E 0.9800 . ?
C11 H20F 0.9800 . ?
C12 H20A 0.9800 . ?
C12 H20B 0.9800 . ?
C12 H20C 0.9800 . ?
C13 H20G 0.9800 . ?
C13 H20H 0.9800 . ?
C13 H20I 0.9800 . ?

loop_
_geom_torsion_atom_site_label_1
_geom_torsion_atom_site_label_2
_geom_torsion_atom_site_label_3
_geom_torsion_atom_site_label_4
_geom_torsion
_geom_torsion_site_symmetry_1
_geom_torsion_site_symmetry_2
_geom_torsion_site_symmetry_3
_geom_torsion_site_symmetry_4
_geom_torsion_publ_flag
N11 Mo1 N1 C9 89.5(3) . . . . ?
N1 Mo1 N1 C9 -8.9(4) 3 . . . ?
N1 Mo1 N1 C9 -90.5(3) 2 . . . ?
N1 Mo1 N1 C9 -172.0(2) 4 . . . ?
Cl1 Mo1 N1 C9 -90.5(3) . . . . ?
N11 Mo1 N1 C2 -89.2(3) . . . . ?
N1 Mo1 N1 C2 172.4(2) 3 . . . ?
N1 Mo1 N1 C2 90.8(3) 2 . . . ?
N1 Mo1 N1 C2 9.3(4) 4 . . . ?
Cl1 Mo1 N1 C2 90.8(3) . . . . ?
C9 N1 C2 N10 175.3(4) . . . . ?
Mo1 N1 C2 N10 -5.8(6) . . . . ?
C9 N1 C2 C3 -1.4(4) . . . . ?
Mo1 N1 C2 C3 177.5(3) . . . . ?
N10 C2 C3 C4 2.9(7) . . . . ?
N1 C2 C3 C4 179.7(4) . . . . ?
N10 C2 C3 C8 -175.9(4) . . . . ?
N1 C2 C3 C8 0.9(4) . . . . ?
C8 C3 C4 C5 0.1(6) . . . . ?
C2 C3 C4 C5 -178.5(4) . . . . ?
C3 C4 C5 C6 -0.6(7) . . . . ?
C4 C5 C6 C7 1.2(7) . . . . ?
C5 C6 C7 C8 -1.2(7) . . . . ?
C6 C7 C8 C3 0.6(7) . . . . ?
C6 C7 C8 C9 179.3(4) . . . . ?
C4 C3 C8 C7 -0.1(7) . . . . ?
C2 C3 C8 C7 178.9(4) . . . . ?
C4 C3 C8 C9 -179.1(4) . . . . ?
C2 C3 C8 C9 -0.2(5) . . . . ?
C2 N1 C9 N10 -176.0(4) . . . 3 ?
Mo1 N1 C9 N10 5.1(6) . . . 3 ?
C2 N1 C9 C8 1.3(4) . . . . ?
Mo1 N1 C9 C8 -177.6(3) . . . . ?
C7 C8 C9 N10 -2.1(7) . . . 3 ?
C3 C8 C9 N10 176.8(4) . . . 3 ?
C7 C8 C9 N1 -179.6(4) . . . . ?
C3 C8 C9 N1 -0.7(5) . . . . ?
N1 C2 N10 C9 -2.2(7) . . . 4 ?
C3 C2 N10 C9 173.9(4) . . . 4 ?
N1 Mo1 N11 C10 -107(4) . . . 4 ?
N1 Mo1 N11 C10 -17(4) 3 . . 4 ?
N1 Mo1 N11 C10 73(4) 2 . . 4 ?
N1 Mo1 N11 C10 163(4) 4 . . 4 ?
N1 Mo1 N11 C10 163(4) . . . . ?
N1 Mo1 N11 C10 -107(4) 3 . . . ?
N1 Mo1 N11 C10 -17(4) 2 . . . ?
N1 Mo1 N11 C10 73(4) 4 . . . ?
N1 Mo1 N11 C10 73(4) . . . 3 ?
N1 Mo1 N11 C10 163(4) 3 . . 3 ?
N1 Mo1 N11 C10 -107(4) 2 . . 3 ?
N1 Mo1 N11 C10 -17(4) 4 . . 3 ?
N1 Mo1 N11 C10 -17(4) . . . 2 ?
N1 Mo1 N11 C10 73(4) 3 . . 2 ?
N1 Mo1 N11 C10 163(4) 2 . . 2 ?
N1 Mo1 N11 C10 -107(4) 4 . . 2 ?
C10 N11 C10 C13 -117(6) 4 . . . ?
C10 N11 C10 C13 151(6) 3 . . . ?
C10 N11 C10 C13 -163(6) 2 . . . ?
Mo1 N11 C10 C13 17(6) . . . . ?
C10 N11 C10 C12 123(4) 4 . . . ?
C10 N11 C10 C12 30(4) 3 . . . ?
C10 N11 C10 C12 77(4) 2 . . . ?
Mo1 N11 C10 C12 -103(4) . . . . ?
C10 N11 C10 C11 5(4) 4 . . . ?
C10 N11 C10 C11 -88(4) 3 . . . ?
C10 N11 C10 C11 -42(4) 2 . . . ?
Mo1 N11 C10 C11 138(4) . . . . ?
